data_7119513
loop_
_publ_author_name
'Neyyappadath, Rifahath M.'
'Cordes, David B.'
'Slawin, Alexandra M. Z.'
'Smith, Andrew D.'

_publ_section_title
;
 6-exo-trig Michael addition-lactonizations for catalytic enantioselective
 chromenone synthesis.
;
_journal_issue 17
_journal_name_full 'Chemical communications (Cambridge, England)'
_journal_page_first 2555
_journal_page_last 2558
_journal_paper_doi 10.1039/c6cc10178j
_journal_volume 53
_journal_year 2017
_chemical_absolute_configuration ad
_chemical_formula_moiety 'C18 H14 O4'
_chemical_formula_sum 'C18 H14 O4'
_chemical_formula_weight 294.31
_space_group_crystal_system orthorhombic
_space_group_IT_number 19
_space_group_name_Hall 'P 2ac 2ab'
_space_group_name_H-M_alt 'P 21 21 21'
_symmetry_space_group_name_Hall 'P 2ac 2ab'
_symmetry_space_group_name_H-M 'P 21 21 21'
_atom_sites_solution_hydrogens geom
_atom_sites_solution_primary direct
_atom_sites_solution_secondary difmap
_audit_creation_date 2016-10-17
_audit_creation_method 'by CrystalStructure 4.2'
_audit_update_record
;
2016-10-17 deposited with the CCDC.
2017-01-19 downloaded from the CCDC.
;
_cell_angle_alpha 90.0000
_cell_angle_beta 90.0000
_cell_angle_gamma 90.0000
_cell_formula_units_Z 4
_cell_length_a 8.7005(16)
_cell_length_b 8.8005(16)
_cell_length_c 18.865(3)
_cell_measurement_reflns_used 1462
_cell_measurement_temperature 173
_cell_measurement_theta_max 46.90
_cell_measurement_theta_min 18.60
_cell_volume 1444.5(4)
_computing_cell_refinement 'CrystalClear-SM Expert 2.1 b42'
_computing_data_collection 'CrystalClear-SM Expert 2.1 b42 (Rigaku, 2015)'
_computing_data_reduction 'CrystalClear-SM Expert 2.1 b42'
_computing_molecular_graphics 'CrystalStructure 4.2'
_computing_publication_material 'CrystalStructure 4.2 (Rigaku, 2015)'
_computing_structure_refinement 'SHELXL Version 2014/7 (Sheldrick, 2008)'
_computing_structure_solution 'SIR2011 (Burla, et al., 2012)'
_diffrn_ambient_temperature 173
_diffrn_detector_area_resol_mean 5.814
_diffrn_measured_fraction_theta_full 0.996
_diffrn_measured_fraction_theta_max 0.992
_diffrn_measurement_device_type 'Rigaku XtaLAB P100'
_diffrn_measurement_method \w
_diffrn_radiation_type 'Cu K\a'
_diffrn_radiation_wavelength 1.54187
_diffrn_reflns_av_R_equivalents 0.0905
_diffrn_reflns_Laue_measured_fraction_full 0.996
_diffrn_reflns_Laue_measured_fraction_max 0.992
_diffrn_reflns_limit_h_max 10
_diffrn_reflns_limit_h_min -10
_diffrn_reflns_limit_k_max 10
_diffrn_reflns_limit_k_min -10
_diffrn_reflns_limit_l_max 22
_diffrn_reflns_limit_l_min -15
_diffrn_reflns_number 13304
_diffrn_reflns_point_group_measured_fraction_full 0.993
_diffrn_reflns_point_group_measured_fraction_max 0.987
_diffrn_reflns_theta_full 67.687
_diffrn_reflns_theta_max 68.201
_diffrn_reflns_theta_min 4.688
_diffrn_standards_number 0
_exptl_absorpt_coefficient_mu 0.789
_exptl_absorpt_correction_T_max 0.992
_exptl_absorpt_correction_T_min 0.768
_exptl_absorpt_correction_type multi-scan
_exptl_absorpt_process_details 'REQAB (Rigaku, 1998)'
_exptl_crystal_colour colorless
_exptl_crystal_density_diffrn 1.353
_exptl_crystal_density_method 'not measured'
_exptl_crystal_description platelet
_exptl_crystal_F_000 616.00
_exptl_crystal_recrystallization_method 'Re-crystallisation from solvent: Chloroform/hexane'
_exptl_crystal_size_max 0.100
_exptl_crystal_size_mid 0.090
_exptl_crystal_size_min 0.010
_refine_diff_density_max 0.21
_refine_diff_density_min -0.21
_refine_ls_abs_structure_details
;
 Flack x determined using 726 quotients [(I+)-(I-)]/[(I+)+(I-)]
 (Parsons, Flack and Wagner, Acta Cryst. B69 (2013) 249-259).
;
_refine_ls_abs_structure_Flack -0.00(18)
_refine_ls_extinction_coef 0.0052(10)
_refine_ls_extinction_method SHELXL
_refine_ls_goodness_of_fit_ref 1.020
_refine_ls_hydrogen_treatment constr
_refine_ls_number_parameters 200
_refine_ls_number_reflns 2616
_refine_ls_number_restraints 0
_refine_ls_R_factor_all 0.0585
_refine_ls_R_factor_gt 0.0502
_refine_ls_shift/su_max 0.000
_refine_ls_structure_factor_coef Fsqd
_refine_ls_weighting_details 'w = 1/[\s^2^(Fo^2^)+(0.0742P)^2^] where P=(Fo^2^+2Fc^2^)/3'
_refine_ls_weighting_scheme calc
_refine_ls_wR_factor_gt 0.1232
_refine_ls_wR_factor_ref 0.1296
_reflns_Friedel_coverage 0.706
_reflns_Friedel_fraction_full 0.989
_reflns_Friedel_fraction_max 0.981
_reflns_number_gt 2097
_reflns_number_total 2616
_reflns_threshold_expression F^2^>2.0\s(F^2^)
_cod_data_source_file c6cc10178j2.cif
_cod_data_source_block 27
_cod_depositor_comments 'Adding full bibliography for 7119512--7119513.cif.'
_cod_database_code 7119513

loop_
_space_group_symop_id
_space_group_symop_operation_xyz
1 +X,+Y,+Z
2 1/2-X,-Y,1/2+Z
3 1/2+X,1/2-Y,-Z
4 -X,1/2+Y,1/2-Z

loop_
_atom_site_label
_atom_site_type_symbol
_atom_site_fract_x
_atom_site_fract_y
_atom_site_fract_z
_atom_site_U_iso_or_equiv
_atom_site_adp_type
_atom_site_occupancy
_atom_site_site_symmetry_order
_atom_site_calc_flag
_atom_site_refinement_flags_posn
_atom_site_refinement_flags_adp
O1 O 0.8838(3) 0.3129(3) 1.03730(11) 0.0530(6) Uani 1 1 d . .
O2 O 0.8874(4) 0.3982(3) 1.14851(12) 0.0636(7) Uani 1 1 d . .
O10 O 0.8694(3) 0.7748(2) 0.97248(11) 0.0507(6) Uani 1 1 d . .
O14 O 0.7245(3) 0.2493(3) 0.92292(13) 0.0656(7) Uani 1 1 d . .
C2 C 0.9252(4) 0.4149(4) 1.08793(17) 0.0500(8) Uani 1 1 d . .
C3 C 1.0191(4) 0.5410(4) 1.05483(15) 0.0442(8) Uani 1 1 d . .
H3 H 1.1303 0.5180 1.0626 0.053 Uiso 1 1 calc R U
C4 C 0.9867(3) 0.6972(4) 1.08334(15) 0.0414(7) Uani 1 1 d . .
C5 C 1.0315(4) 0.7393(4) 1.15100(17) 0.0492(8) Uani 1 1 d . .
H5 H 1.0752 0.6651 1.1815 0.059 Uiso 1 1 calc R U
C6 C 1.0142(4) 0.8867(4) 1.17525(18) 0.0533(9) Uani 1 1 d . .
H6 H 1.0456 0.9137 1.2218 0.064 Uiso 1 1 calc R U
C7 C 0.9505(4) 0.9941(4) 1.13052(18) 0.0516(9) Uani 1 1 d . .
H7 H 0.9399 1.0962 1.1462 0.062 Uiso 1 1 calc R U
C8 C 0.9024(4) 0.9547(4) 1.06364(17) 0.0475(8) Uani 1 1 d . .
H8 H 0.8579 1.0290 1.0334 0.057 Uiso 1 1 calc R U
C9 C 0.9191(4) 0.8063(4) 1.04047(15) 0.0424(7) Uani 1 1 d . .
C11 C 0.8428(4) 0.6163(3) 0.95801(16) 0.0468(8) Uani 1 1 d . .
H11A H 0.8170 0.6030 0.9073 0.056 Uiso 1 1 calc R U
H11B H 0.7546 0.5800 0.9865 0.056 Uiso 1 1 calc R U
C12 C 0.9844(4) 0.5232(4) 0.97583(16) 0.0425(8) Uani 1 1 d . .
H12 H 1.0743 0.5543 0.9462 0.051 Uiso 1 1 calc R U
C13 C 0.9556(4) 0.3518(4) 0.97087(17) 0.0480(8) Uani 1 1 d . .
H13 H 1.0566 0.2981 0.9673 0.058 Uiso 1 1 calc R U
C14 C 0.8524(4) 0.2999(4) 0.91054(17) 0.0502(8) Uani 1 1 d . .
C15 C 0.9110(4) 0.3165(4) 0.83735(16) 0.0527(9) Uani 1 1 d . .
C16 C 0.8105(5) 0.3016(5) 0.78115(19) 0.0663(11) Uani 1 1 d . .
H16 H 0.7055 0.2786 0.7899 0.080 Uiso 1 1 calc R U
C17 C 0.8613(5) 0.3198(6) 0.7125(2) 0.0788(13) Uani 1 1 d . .
H17 H 0.7913 0.3086 0.6742 0.095 Uiso 1 1 calc R U
C18 C 1.0113(6) 0.3538(7) 0.6993(2) 0.0953(18) Uani 1 1 d . .
H18 H 1.0461 0.3643 0.6518 0.114 Uiso 1 1 calc R U
C19 C 1.1112(7) 0.3726(9) 0.7539(2) 0.136(3) Uani 1 1 d . .
H19 H 1.2150 0.3997 0.7446 0.163 Uiso 1 1 calc R U
C20 C 1.0620(5) 0.3524(8) 0.8229(2) 0.101(2) Uani 1 1 d . .
H20 H 1.1330 0.3634 0.8608 0.122 Uiso 1 1 calc R U

loop_
_atom_site_aniso_label
_atom_site_aniso_U_11
_atom_site_aniso_U_22
_atom_site_aniso_U_33
_atom_site_aniso_U_23
_atom_site_aniso_U_13
_atom_site_aniso_U_12
O1 0.0694(15) 0.0428(11) 0.0467(12) 0.0023(10) -0.0011(11) -0.0026(12)
O2 0.091(2) 0.0534(14) 0.0463(13) 0.0070(10) 0.0102(14) -0.0013(14)
O10 0.0675(15) 0.0418(11) 0.0429(11) 0.0020(9) -0.0121(11) 0.0002(11)
O14 0.0674(17) 0.0666(16) 0.0628(15) 0.0018(12) -0.0026(13) -0.0207(14)
C2 0.062(2) 0.0441(18) 0.0433(18) 0.0023(14) -0.0010(17) 0.0053(16)
C3 0.0482(19) 0.0463(17) 0.0381(16) 0.0019(13) -0.0011(14) 0.0051(15)
C4 0.0431(17) 0.0427(16) 0.0383(16) 0.0015(14) 0.0003(13) -0.0033(13)
C5 0.056(2) 0.0508(18) 0.0409(16) 0.0026(14) -0.0020(14) 0.0021(16)
C6 0.064(2) 0.055(2) 0.0412(17) -0.0049(15) -0.0014(16) -0.0040(18)
C7 0.058(2) 0.0426(17) 0.054(2) -0.0030(15) 0.0039(18) -0.0019(16)
C8 0.050(2) 0.0426(17) 0.0501(18) 0.0025(14) -0.0007(16) -0.0004(15)
C9 0.0440(17) 0.0439(16) 0.0392(16) 0.0020(13) -0.0004(14) -0.0011(14)
C11 0.058(2) 0.0383(15) 0.0438(17) -0.0022(13) -0.0084(15) 0.0022(15)
C12 0.0449(18) 0.0432(17) 0.0395(17) -0.0013(13) 0.0010(14) 0.0003(14)
C13 0.0521(19) 0.0474(18) 0.0446(17) -0.0014(14) -0.0002(15) 0.0047(15)
C14 0.055(2) 0.0414(16) 0.0542(19) -0.0041(15) 0.0007(16) 0.0017(16)
C15 0.051(2) 0.059(2) 0.0485(18) -0.0147(16) -0.0007(16) 0.0042(17)
C16 0.058(2) 0.085(3) 0.057(2) -0.006(2) -0.0084(18) 0.003(2)
C17 0.074(3) 0.109(4) 0.053(2) -0.009(2) -0.008(2) 0.009(3)
C18 0.090(3) 0.142(5) 0.054(2) -0.026(3) 0.015(2) -0.007(3)
C19 0.068(3) 0.272(10) 0.066(3) -0.066(4) 0.019(3) -0.027(5)
C20 0.054(2) 0.190(6) 0.061(2) -0.048(3) 0.007(2) -0.011(3)

loop_
_atom_type_symbol
_atom_type_description
_atom_type_scat_dispersion_real
_atom_type_scat_dispersion_imag
_atom_type_scat_source
C C 0.0181 0.0091
;
International Tables for Crystallography
(Vol. C, Tables 4.2.6.8 and 6.1.1.4)
;
H H 0.0000 0.0000
;
International Tables for Crystallography
(Vol. C, Table 6.1.1.4)
;
O O 0.0492 0.0322
;
International Tables for Crystallography
(Vol. C, Tables 4.2.6.8 and 6.1.1.4)
;

loop_
_geom_angle_atom_site_label_1
_geom_angle_atom_site_label_2
_geom_angle_atom_site_label_3
_geom_angle
C2 O1 C13 109.8(3)
C9 O10 C11 114.9(2)
O2 C2 O1 121.1(3)
O2 C2 C3 129.2(3)
O1 C2 C3 109.7(3)
C4 C3 C2 115.0(3)
C4 C3 C12 113.9(3)
C2 C3 C12 102.8(3)
C4 C3 H3 108.3
C2 C3 H3 108.3
C12 C3 H3 108.3
C5 C4 C9 118.1(3)
C5 C4 C3 121.5(3)
C9 C4 C3 120.3(3)
C6 C5 C4 121.7(3)
C6 C5 H5 119.2
C4 C5 H5 119.2
C7 C6 C5 118.9(3)
C7 C6 H6 120.6
C5 C6 H6 120.6
C8 C7 C6 120.6(3)
C8 C7 H7 119.7
C6 C7 H7 119.7
C7 C8 C9 119.7(3)
C7 C8 H8 120.1
C9 C8 H8 120.1
O10 C9 C8 116.7(3)
O10 C9 C4 122.4(3)
C8 C9 C4 120.9(3)
O10 C11 C12 110.5(3)
O10 C11 H11A 109.5
C12 C11 H11A 109.5
O10 C11 H11B 109.5
C12 C11 H11B 109.5
H11A C11 H11B 108.1
C11 C12 C3 108.7(3)
C11 C12 C13 112.7(3)
C3 C12 C13 101.1(3)
C11 C12 H12 111.3
C3 C12 H12 111.3
C13 C12 H12 111.3
O1 C13 C14 108.9(3)
O1 C13 C12 104.6(2)
C14 C13 C12 116.0(3)
O1 C13 H13 109.0
C14 C13 H13 109.0
C12 C13 H13 109.0
O14 C14 C15 121.9(3)
O14 C14 C13 120.3(3)
C15 C14 C13 117.8(3)
C20 C15 C16 118.3(3)
C20 C15 C14 122.4(3)
C16 C15 C14 119.3(3)
C17 C16 C15 120.5(4)
C17 C16 H16 119.7
C15 C16 H16 119.7
C18 C17 C16 120.3(4)
C18 C17 H17 119.9
C16 C17 H17 119.9
C19 C18 C17 120.1(4)
C19 C18 H18 119.9
C17 C18 H18 119.9
C18 C19 C20 120.0(5)
C18 C19 H19 120.0
C20 C19 H19 120.0
C15 C20 C19 120.7(4)
C15 C20 H20 119.6
C19 C20 H20 119.6

loop_
_geom_bond_atom_site_label_1
_geom_bond_atom_site_label_2
_geom_bond_distance
O1 C2 1.360(4)
O1 C13 1.442(4)
O2 C2 1.198(4)
O10 C9 1.382(4)
O10 C11 1.440(4)
O14 C14 1.221(4)
C2 C3 1.513(5)
C3 C4 1.503(4)
C3 C12 1.529(4)
C3 H3 1.0000
C4 C5 1.385(4)
C4 C9 1.387(4)
C5 C6 1.384(5)
C5 H5 0.9500
C6 C7 1.383(5)
C6 H6 0.9500
C7 C8 1.374(5)
C7 H7 0.9500
C8 C9 1.385(5)
C8 H8 0.9500
C11 C12 1.517(4)
C11 H11A 0.9900
C11 H11B 0.9900
C12 C13 1.532(4)
C12 H12 1.0000
C13 C14 1.520(5)
C13 H13 1.0000
C14 C15 1.479(5)
C15 C20 1.379(6)
C15 C16 1.380(5)
C16 C17 1.378(6)
C16 H16 0.9500
C17 C18 1.362(7)
C17 H17 0.9500
C18 C19 1.358(7)
C18 H18 0.9500
C19 C20 1.382(6)
C19 H19 0.9500
C20 H20 0.9500

loop_
_geom_torsion_atom_site_label_1
_geom_torsion_atom_site_label_2
_geom_torsion_atom_site_label_3
_geom_torsion_atom_site_label_4
_geom_torsion
C13 O1 C2 O2 -174.7(3)
C13 O1 C2 C3 5.4(4)
O2 C2 C3 C4 -38.8(5)
O1 C2 C3 C4 141.1(3)
O2 C2 C3 C12 -163.2(4)
O1 C2 C3 C12 16.7(3)
C2 C3 C4 C5 70.9(4)
C12 C3 C4 C5 -170.8(3)
C2 C3 C4 C9 -113.1(3)
C12 C3 C4 C9 5.2(4)
C9 C4 C5 C6 -1.9(5)
C3 C4 C5 C6 174.2(3)
C4 C5 C6 C7 0.0(5)
C5 C6 C7 C8 1.2(6)
C6 C7 C8 C9 -0.6(5)
C11 O10 C9 C8 -161.2(3)
C11 O10 C9 C4 20.6(4)
C7 C8 C9 O10 -179.5(3)
C7 C8 C9 C4 -1.3(5)
C5 C4 C9 O10 -179.4(3)
C3 C4 C9 O10 4.5(5)
C5 C4 C9 C8 2.5(5)
C3 C4 C9 C8 -173.6(3)
C9 O10 C11 C12 -54.0(4)
O10 C11 C12 C3 61.1(3)
O10 C11 C12 C13 172.4(2)
C4 C3 C12 C11 -36.4(4)
C2 C3 C12 C11 88.6(3)
C4 C3 C12 C13 -155.2(3)
C2 C3 C12 C13 -30.1(3)
C2 O1 C13 C14 -150.1(3)
C2 O1 C13 C12 -25.5(3)
C11 C12 C13 O1 -81.8(3)
C3 C12 C13 O1 34.1(3)
C11 C12 C13 C14 38.2(4)
C3 C12 C13 C14 154.0(3)
O1 C13 C14 O14 6.8(4)
C12 C13 C14 O14 -110.8(4)
O1 C13 C14 C15 -174.6(3)
C12 C13 C14 C15 67.8(4)
O14 C14 C15 C20 -170.4(4)
C13 C14 C15 C20 11.1(6)
O14 C14 C15 C16 12.2(5)
C13 C14 C15 C16 -166.3(3)
C20 C15 C16 C17 1.1(7)
C14 C15 C16 C17 178.6(4)
C15 C16 C17 C18 -0.4(8)
C16 C17 C18 C19 -1.2(10)
C17 C18 C19 C20 2.1(11)
C16 C15 C20 C19 -0.1(8)
C14 C15 C20 C19 -177.5(5)
C18 C19 C20 C15 -1.5(10)
